data_1508039
loop_
_publ_author_name
'Lee, Yunho'
'Mankad, Neal P.'
'Peters, Jonas C.'

_publ_section_title
;
 Triggering N(2) uptake via redox-induced expulsion of coordinated NH(3)
 and N(2) silylation at trigonal bipyramidal iron.
;
_journal_issue 7
_journal_name_full 'Nature chemistry'
_journal_page_first 558
_journal_page_last 565
_journal_paper_doi 10.1038/nchem.660
_journal_volume 2
_journal_year 2010
_chemical_formula_sum 'C65 H62 F3 Fe N2 O4 P3 S Si'
_chemical_formula_weight 1201.09
_chemical_name_common 8
_chemical_name_systematic
; 
 ? 
;
_space_group_IT_number 14
_symmetry_space_group_name_Hall '-P 2ybc'
_symmetry_space_group_name_H-M 'P 1 21/c 1'
_atom_sites_solution_hydrogens geom
_atom_sites_solution_primary direct
_atom_sites_solution_secondary difmap
_audit_creation_method SHELXL-97
_cell_angle_alpha 90.00
_cell_angle_beta 104.615(2)
_cell_angle_gamma 90.00
_cell_formula_units_Z 4
_cell_length_a 16.8020(15)
_cell_length_b 14.0610(13)
_cell_length_c 25.384(2)
_cell_measurement_temperature 100(2)
_cell_volume 5803.0(9)
_computing_structure_refinement 'SHELXL-97 (Sheldrick, 1997)'
_computing_structure_solution 'SHELXS-97 (Sheldrick, 1990)'
_diffrn_ambient_temperature 100(2)
_diffrn_measured_fraction_theta_full 1.000
_diffrn_measured_fraction_theta_max 1.000
_diffrn_radiation_monochromator graphite
_diffrn_radiation_source 'fine-focus sealed tube'
_diffrn_radiation_type MoK\a
_diffrn_radiation_wavelength 0.71073
_diffrn_reflns_av_R_equivalents 0.0676
_diffrn_reflns_av_sigmaI/netI 0.0487
_diffrn_reflns_limit_h_max 22
_diffrn_reflns_limit_h_min -22
_diffrn_reflns_limit_k_max 18
_diffrn_reflns_limit_k_min -19
_diffrn_reflns_limit_l_max 34
_diffrn_reflns_limit_l_min -34
_diffrn_reflns_number 109184
_diffrn_reflns_theta_full 29.11
_diffrn_reflns_theta_max 29.11
_diffrn_reflns_theta_min 1.67
_exptl_absorpt_coefficient_mu 0.460
_exptl_absorpt_correction_T_max 0.9474
_exptl_absorpt_correction_T_min 0.8756
_exptl_absorpt_correction_type multi-scan
_exptl_crystal_density_diffrn 1.375
_exptl_crystal_density_method 'not measured'
_exptl_crystal_F_000 2505
_exptl_crystal_size_max 0.25
_exptl_crystal_size_mid 0.20
_exptl_crystal_size_min 0.10
_refine_diff_density_max 2.411
_refine_diff_density_min -1.200
_refine_diff_density_rms 0.110
_refine_ls_extinction_method none
_refine_ls_goodness_of_fit_ref 1.021
_refine_ls_hydrogen_treatment constr
_refine_ls_matrix_type full
_refine_ls_number_parameters 722
_refine_ls_number_reflns 15568
_refine_ls_number_restraints 126
_refine_ls_restrained_S_all 1.026
_refine_ls_R_factor_all 0.1190
_refine_ls_R_factor_gt 0.0799
_refine_ls_shift/su_max 0.163
_refine_ls_shift/su_mean 0.004
_refine_ls_structure_factor_coef Fsqd
_refine_ls_weighting_details 'calc w=1/[\s^2^(Fo^2^)+(0.1169P)^2^+14.5483P] where P=(Fo^2^+2Fc^2^)/3'
_refine_ls_weighting_scheme calc
_refine_ls_wR_factor_gt 0.2082
_refine_ls_wR_factor_ref 0.2389
_reflns_number_gt 10540
_reflns_number_total 15568
_reflns_threshold_expression >2sigma(I)
_cod_data_source_file nchem.660-s13.cif
_cod_data_source_block 08006
_cod_original_sg_symbol_H-M P21/c
_cod_database_code 1508039

loop_
_symmetry_equiv_pos_as_xyz
'x, y, z'
'-x, y+1/2, -z+1/2'
'-x, -y, -z'
'x, -y-1/2, z-1/2'

loop_
_atom_site_label
_atom_site_type_symbol
_atom_site_fract_x
_atom_site_fract_y
_atom_site_fract_z
_atom_site_U_iso_or_equiv
_atom_site_adp_type
_atom_site_occupancy
_atom_site_symmetry_multiplicity
_atom_site_calc_flag
_atom_site_refinement_flags
Fe1 Fe 0.28285(3) 0.94996(4) 0.33962(2) 0.02872(15) Uani 1 1 d .
N1 N 0.3215(2) 0.9942(3) 0.42188(15) 0.0400(8) Uani 1 1 d .
H1A H 0.3133 1.0579 0.4240 0.060 Uiso 1 1 calc R
H1B H 0.3759 0.9808 0.4351 0.060 Uiso 1 1 calc R
H1C H 0.2919 0.9628 0.4419 0.060 Uiso 1 1 calc R
N2 N 0.1713(2) 1.0037(3) 0.32789(15) 0.0363(8) Uani 1 1 d .
P1 P 0.09902(7) 1.02456(8) 0.27501(4) 0.0345(2) Uani 1 1 d .
P2 P 0.37871(6) 1.03242(7) 0.30851(4) 0.0268(2) Uani 1 1 d .
P3 P 0.30351(5) 0.79360(7) 0.35881(4) 0.0252(2) Uani 1 1 d .
Si1 Si 0.25967(6) 0.88789(7) 0.25341(4) 0.0256(2) Uani 1 1 d .
C1 C 0.0830(2) 0.9271(3) 0.22601(16) 0.0302(8) Uani 1 1 d .
C2 C 0.1469(2) 0.8707(3) 0.21637(16) 0.0311(8) Uani 1 1 d .
C3 C 0.1254(2) 0.8012(3) 0.17612(17) 0.0352(8) Uani 1 1 d .
H3 H 0.1674 0.7614 0.1693 0.042 Uiso 1 1 calc R
C4 C 0.0448(3) 0.7877(3) 0.14555(17) 0.0384(9) Uani 1 1 d .
H4 H 0.0325 0.7392 0.1187 0.046 Uiso 1 1 calc R
C5 C -0.0172(2) 0.8452(3) 0.15455(17) 0.0374(9) Uani 1 1 d .
H5 H -0.0722 0.8375 0.1335 0.045 Uiso 1 1 calc R
C6 C 0.0019(2) 0.9136(3) 0.19429(16) 0.0346(8) Uani 1 1 d .
H6 H -0.0407 0.9529 0.2006 0.041 Uiso 1 1 calc R
C7 C 0.3607(2) 1.0340(3) 0.23433(16) 0.0295(7) Uani 1 1 d .
C8 C 0.3046(2) 0.9655(3) 0.20712(16) 0.0295(7) Uani 1 1 d .
C9 C 0.2867(3) 0.9621(3) 0.15045(17) 0.0411(10) Uani 1 1 d .
H9 H 0.2496 0.9154 0.1313 0.049 Uiso 1 1 calc R
C10 C 0.3227(3) 1.0261(4) 0.12157(19) 0.0494(12) Uani 1 1 d .
H10 H 0.3096 1.0232 0.0829 0.059 Uiso 1 1 calc R
C11 C 0.3776(3) 1.0943(4) 0.1488(2) 0.0490(11) Uani 1 1 d .
H11 H 0.4013 1.1385 0.1289 0.059 Uiso 1 1 calc R
C12 C 0.3978(3) 1.0975(3) 0.20544(18) 0.0391(9) Uani 1 1 d .
H12 H 0.4366 1.1428 0.2244 0.047 Uiso 1 1 calc R
C13 C 0.3322(2) 0.7238(3) 0.30595(15) 0.0262(7) Uani 1 1 d .
C14 C 0.3100(2) 0.7669(3) 0.25435(15) 0.0245(7) Uani 1 1 d .
C15 C 0.3260(2) 0.7161(3) 0.21029(16) 0.0288(7) Uani 1 1 d .
H15 H 0.3131 0.7439 0.1751 0.035 Uiso 1 1 calc R
C16 C 0.3602(2) 0.6260(3) 0.21782(17) 0.0330(8) Uani 1 1 d .
H16 H 0.3692 0.5919 0.1875 0.040 Uiso 1 1 calc R
C17 C 0.3815(3) 0.5852(3) 0.26924(18) 0.0362(9) Uani 1 1 d .
H17 H 0.4054 0.5235 0.2740 0.043 Uiso 1 1 calc R
C18 C 0.3682(2) 0.6337(3) 0.31354(17) 0.0320(8) Uani 1 1 d .
H18 H 0.3834 0.6061 0.3488 0.038 Uiso 1 1 calc R
C19 C 0.0028(3) 1.0421(3) 0.29450(18) 0.0367(9) Uani 1 1 d .
C20 C -0.0643(3) 1.0866(3) 0.2612(2) 0.0436(10) Uani 1 1 d .
H20 H -0.0591 1.1169 0.2288 0.052 Uiso 1 1 calc R
C21 C -0.1396(3) 1.0874(4) 0.2747(2) 0.0461(11) Uani 1 1 d .
H21 H -0.1863 1.1162 0.2510 0.055 Uiso 1 1 calc R
C22 C -0.1458(3) 1.0457(3) 0.3234(2) 0.0465(11) Uani 1 1 d .
H22 H -0.1972 1.0449 0.3326 0.056 Uiso 1 1 calc R
C23 C -0.0787(3) 1.0061(3) 0.3575(2) 0.0435(10) Uani 1 1 d .
H23 H -0.0830 0.9808 0.3914 0.052 Uiso 1 1 calc R
C24 C -0.0032(3) 1.0021(3) 0.34358(19) 0.0396(9) Uani 1 1 d .
H24 H 0.0432 0.9726 0.3672 0.048 Uiso 1 1 calc R
C25 C 0.1174(3) 1.1278(3) 0.23730(18) 0.0381(9) Uani 1 1 d .
C26 C 0.1162(3) 1.2174(3) 0.2609(2) 0.0427(10) Uani 1 1 d .
H26 H 0.0991 1.2241 0.2936 0.051 Uiso 1 1 calc R
C27 C 0.1402(3) 1.2963(3) 0.2361(2) 0.0501(12) Uani 1 1 d .
H27 H 0.1388 1.3576 0.2515 0.060 Uiso 1 1 calc R
C28 C 0.1663(3) 1.2858(4) 0.1887(3) 0.0560(14) Uani 1 1 d .
H28 H 0.1839 1.3400 0.1724 0.067 Uiso 1 1 calc R
C29 C 0.1669(3) 1.1985(4) 0.1654(2) 0.0583(15) Uani 1 1 d .
H29 H 0.1846 1.1924 0.1328 0.070 Uiso 1 1 calc R
C30 C 0.1418(3) 1.1183(4) 0.1892(2) 0.0464(11) Uani 1 1 d .
H30 H 0.1413 1.0577 0.1727 0.056 Uiso 1 1 calc R
C31 C 0.3922(2) 1.1589(3) 0.32662(15) 0.0299(8) Uani 1 1 d .
C32 C 0.3245(3) 1.2074(3) 0.33626(17) 0.0357(9) Uani 1 1 d .
H32 H 0.2752 1.1739 0.3354 0.043 Uiso 1 1 calc R
C33 C 0.3292(3) 1.3044(3) 0.3470(2) 0.0473(11) Uani 1 1 d .
H33 H 0.2832 1.3371 0.3536 0.057 Uiso 1 1 calc R
C34 C 0.4014(3) 1.3533(3) 0.34814(18) 0.0463(11) Uani 1 1 d .
H34 H 0.4046 1.4196 0.3555 0.056 Uiso 1 1 calc R
C35 C 0.4689(3) 1.3065(3) 0.33870(17) 0.0408(10) Uani 1 1 d .
H35 H 0.5180 1.3405 0.3393 0.049 Uiso 1 1 calc R
C36 C 0.4644(3) 1.2095(3) 0.32826(16) 0.0364(9) Uani 1 1 d .
H36 H 0.5109 1.1771 0.3222 0.044 Uiso 1 1 calc R
C37 C 0.4825(2) 0.9836(3) 0.33177(15) 0.0279(7) Uani 1 1 d .
C38 C 0.5316(2) 1.0036(3) 0.38384(17) 0.0343(8) Uani 1 1 d .
H38 H 0.5125 1.0474 0.4064 0.041 Uiso 1 1 calc R
C39 C 0.6078(3) 0.9604(3) 0.40307(19) 0.0421(10) Uani 1 1 d .
H39 H 0.6403 0.9744 0.4386 0.051 Uiso 1 1 calc R
C40 C 0.6361(3) 0.8968(3) 0.3702(2) 0.0445(10) Uani 1 1 d .
H40 H 0.6883 0.8673 0.3832 0.053 Uiso 1 1 calc R
C41 C 0.5885(3) 0.8762(3) 0.31827(19) 0.0377(9) Uani 1 1 d .
H41 H 0.6082 0.8329 0.2958 0.045 Uiso 1 1 calc R
C42 C 0.5120(2) 0.9188(3) 0.29911(17) 0.0313(8) Uani 1 1 d .
H42 H 0.4795 0.9040 0.2637 0.038 Uiso 1 1 calc R
C43 C 0.3858(2) 0.7745(3) 0.42030(15) 0.0294(7) Uani 1 1 d .
C44 C 0.3687(3) 0.7706(3) 0.47151(18) 0.0404(9) Uani 1 1 d .
H44 H 0.3132 0.7686 0.4739 0.049 Uiso 1 1 calc R
C45 C 0.4319(3) 0.7695(3) 0.51883(18) 0.0454(11) Uani 1 1 d .
H45 H 0.4196 0.7677 0.5533 0.054 Uiso 1 1 calc R
C46 C 0.5128(3) 0.7712(3) 0.51572(18) 0.0430(10) Uani 1 1 d .
H46 H 0.5561 0.7701 0.5481 0.052 Uiso 1 1 calc R
C47 C 0.5308(3) 0.7745(3) 0.46511(19) 0.0411(10) Uani 1 1 d .
H47 H 0.5864 0.7751 0.4629 0.049 Uiso 1 1 calc R
C48 C 0.4674(2) 0.7770(3) 0.41792(17) 0.0334(8) Uani 1 1 d .
H48 H 0.4801 0.7804 0.3835 0.040 Uiso 1 1 calc R
C49 C 0.2169(2) 0.7257(3) 0.37141(16) 0.0302(8) Uani 1 1 d .
C50 C 0.1391(2) 0.7652(3) 0.35770(18) 0.0368(9) Uani 1 1 d .
H50 H 0.1310 0.8270 0.3421 0.044 Uiso 1 1 calc R
C51 C 0.0720(3) 0.7140(4) 0.3667(2) 0.0457(11) Uani 1 1 d .
H51 H 0.0190 0.7423 0.3585 0.055 Uiso 1 1 calc R
C52 C 0.0826(3) 0.6235(4) 0.3874(2) 0.0503(12) Uani 1 1 d .
H52 H 0.0366 0.5887 0.3923 0.060 Uiso 1 1 calc R
C53 C 0.1600(3) 0.5824(4) 0.4010(2) 0.0514(12) Uani 1 1 d .
H53 H 0.1673 0.5201 0.4158 0.062 Uiso 1 1 calc R
C54 C 0.2272(3) 0.6332(3) 0.3928(2) 0.0413(10) Uani 1 1 d .
H54 H 0.2803 0.6049 0.4017 0.050 Uiso 1 1 calc R
C55 C 0.1715(5) 0.2146(7) 0.5082(3) 0.092(2) Uani 1 1 d .
C56 C 0.2306(5) 0.6493(8) 0.0521(3) 0.101(3) Uani 1 1 d U
H56A H 0.2854 0.6798 0.0632 0.121 Uiso 1 1 calc R
H56B H 0.2206 0.6135 0.0834 0.121 Uiso 1 1 calc R
C57 C 0.1640(8) 0.7225(8) 0.0320(5) 0.136(3) Uani 1 1 d U
H57A H 0.1804 0.7704 0.0081 0.164 Uiso 1 1 calc R
H57B H 0.1479 0.7549 0.0623 0.164 Uiso 1 1 calc R
C58 C 0.0955(6) 0.6559(9) -0.0001(5) 0.134(4) Uani 1 1 d U
H58A H 0.0658 0.6244 0.0242 0.161 Uiso 1 1 calc R
H58B H 0.0557 0.6902 -0.0293 0.161 Uiso 1 1 calc R
C59 C 0.1458(6) 0.5864(7) -0.0228(4) 0.107(3) Uani 1 1 d U
H59A H 0.1233 0.5215 -0.0218 0.129 Uiso 1 1 calc R
H59B H 0.1428 0.6026 -0.0612 0.129 Uiso 1 1 calc R
F1 F 0.1796(4) 0.1311(5) 0.5317(2) 0.139(2) Uani 1 1 d .
F2 F 0.0946(3) 0.2428(6) 0.5002(2) 0.152(3) Uani 1 1 d .
F3 F 0.2216(4) 0.2738(4) 0.54583(18) 0.126(2) Uani 1 1 d .
O1 O 0.1514(2) 0.1605(3) 0.40920(16) 0.0672(11) Uani 1 1 d .
O2 O 0.2883(2) 0.1828(3) 0.46419(19) 0.0728(13) Uani 1 1 d .
O3 O 0.1983(3) 0.3192(3) 0.4327(2) 0.0749(12) Uani 1 1 d .
O4 O 0.2251(3) 0.5884(4) 0.0065(2) 0.0981(16) Uani 1 1 d U
S1 S 0.20619(7) 0.21945(10) 0.44672(5) 0.0505(3) Uani 1 1 d .
C63 C 0.5227(6) 0.5074(6) 0.4606(3) 0.099(2) Uani 1 1 d DU
H63A H 0.5313 0.5475 0.4305 0.118 Uiso 1 1 calc R
H63B H 0.5290 0.4410 0.4492 0.118 Uiso 1 1 calc R
C64 C 0.4354(7) 0.5159(6) 0.4561(5) 0.161(5) Uani 1 1 d DU
H64A H 0.4250 0.5849 0.4581 0.193 Uiso 1 1 calc R
H64B H 0.4082 0.4964 0.4184 0.193 Uiso 1 1 calc R
C65 C 0.3902(9) 0.4737(9) 0.4881(5) 0.147(4) Uani 1 1 d DU
H65A H 0.3767 0.4060 0.4797 0.177 Uiso 1 1 calc R
H65B H 0.3415 0.5104 0.4916 0.177 Uiso 1 1 calc R
C60 C 0.0835(11) 0.4728(11) 0.5231(6) 0.192(8) Uani 1 1 d D
H60 H 0.1389 0.4518 0.5302 0.230 Uiso 1 1 calc R
C62 C -0.0597(12) 0.4687(11) 0.4519(7) 0.190(7) Uani 1 1 d DU
H62 H -0.0893 0.4468 0.4170 0.228 Uiso 1 1 calc R
C61 C 0.0155(12) 0.4358(12) 0.4790(6) 0.224(9) Uani 1 1 d DU
H61 H 0.0271 0.3747 0.4668 0.269 Uiso 1 1 calc R

loop_
_atom_site_aniso_label
_atom_site_aniso_U_11
_atom_site_aniso_U_22
_atom_site_aniso_U_33
_atom_site_aniso_U_23
_atom_site_aniso_U_13
_atom_site_aniso_U_12
Fe1 0.0320(3) 0.0245(3) 0.0336(3) -0.0006(2) 0.0156(2) 0.0006(2)
N1 0.048(2) 0.0348(19) 0.0377(19) 0.0009(15) 0.0109(16) -0.0005(15)
N2 0.0291(16) 0.041(2) 0.0391(19) 0.0012(15) 0.0088(14) 0.0045(14)
P1 0.0346(5) 0.0359(6) 0.0326(5) 0.0010(4) 0.0076(4) 0.0002(4)
P2 0.0292(4) 0.0229(5) 0.0301(5) 0.0014(4) 0.0110(4) -0.0011(3)
P3 0.0251(4) 0.0242(4) 0.0284(5) 0.0002(4) 0.0105(3) -0.0005(3)
Si1 0.0216(4) 0.0249(5) 0.0307(5) 0.0030(4) 0.0073(4) 0.0019(3)
C1 0.0247(17) 0.035(2) 0.0285(18) 0.0023(15) 0.0025(14) 0.0001(14)
C2 0.0255(17) 0.031(2) 0.036(2) 0.0059(16) 0.0061(15) 0.0018(14)
C3 0.0279(18) 0.036(2) 0.041(2) -0.0017(18) 0.0088(16) 0.0050(15)
C4 0.035(2) 0.044(2) 0.034(2) -0.0074(18) 0.0030(16) 0.0008(17)
C5 0.0260(17) 0.050(3) 0.033(2) -0.0010(18) 0.0015(15) 0.0026(17)
C6 0.0241(17) 0.045(2) 0.034(2) 0.0018(17) 0.0055(15) 0.0046(15)
C7 0.0298(17) 0.0286(19) 0.0318(19) 0.0024(15) 0.0112(15) -0.0001(14)
C8 0.0312(18) 0.0278(19) 0.0301(18) 0.0036(15) 0.0088(14) 0.0030(14)
C9 0.051(2) 0.041(2) 0.031(2) -0.0021(18) 0.0088(18) -0.0087(19)
C10 0.062(3) 0.055(3) 0.031(2) 0.005(2) 0.013(2) -0.011(2)
C11 0.061(3) 0.048(3) 0.044(3) 0.008(2) 0.024(2) -0.011(2)
C12 0.046(2) 0.035(2) 0.040(2) 0.0033(18) 0.0182(18) -0.0048(18)
C13 0.0223(15) 0.0271(18) 0.0300(18) -0.0017(14) 0.0081(13) -0.0004(13)
C14 0.0204(15) 0.0251(17) 0.0289(18) -0.0006(14) 0.0078(13) 0.0002(12)
C15 0.0259(16) 0.033(2) 0.0293(18) 0.0002(15) 0.0105(14) 0.0005(14)
C16 0.0327(18) 0.033(2) 0.037(2) -0.0064(16) 0.0164(16) 0.0042(15)
C17 0.039(2) 0.030(2) 0.042(2) 0.0018(17) 0.0135(17) 0.0077(16)
C18 0.0334(19) 0.0282(19) 0.035(2) 0.0028(16) 0.0090(15) 0.0045(15)
C19 0.037(2) 0.038(2) 0.040(2) -0.0066(18) 0.0187(17) -0.0046(16)
C20 0.046(2) 0.043(3) 0.044(2) 0.003(2) 0.014(2) 0.0044(19)
C21 0.039(2) 0.045(3) 0.058(3) 0.002(2) 0.018(2) 0.0096(19)
C22 0.041(2) 0.040(2) 0.064(3) -0.006(2) 0.024(2) 0.0037(18)
C23 0.047(2) 0.042(2) 0.050(3) -0.006(2) 0.028(2) -0.0042(19)
C24 0.039(2) 0.038(2) 0.043(2) -0.0052(19) 0.0117(18) 0.0008(17)
C25 0.033(2) 0.040(2) 0.042(2) 0.0085(18) 0.0116(17) 0.0030(16)
C26 0.042(2) 0.040(2) 0.048(3) 0.003(2) 0.0154(19) -0.0015(18)
C27 0.041(2) 0.035(2) 0.077(4) 0.008(2) 0.020(2) 0.0021(18)
C28 0.045(3) 0.047(3) 0.085(4) 0.027(3) 0.033(3) 0.013(2)
C29 0.064(3) 0.057(3) 0.068(3) 0.029(3) 0.043(3) 0.026(3)
C30 0.053(3) 0.045(3) 0.048(3) 0.014(2) 0.024(2) 0.017(2)
C31 0.0387(19) 0.0242(18) 0.0273(18) 0.0040(14) 0.0094(15) 0.0028(14)
C32 0.039(2) 0.030(2) 0.037(2) 0.0025(17) 0.0071(17) 0.0073(16)
C33 0.057(3) 0.033(2) 0.051(3) -0.001(2) 0.012(2) 0.014(2)
C34 0.078(3) 0.024(2) 0.034(2) -0.0012(17) 0.009(2) 0.002(2)
C35 0.061(3) 0.029(2) 0.031(2) 0.0014(17) 0.0106(19) -0.0102(19)
C36 0.055(2) 0.029(2) 0.030(2) 0.0010(16) 0.0189(18) -0.0061(17)
C37 0.0326(18) 0.0224(17) 0.0305(18) 0.0039(14) 0.0115(15) -0.0011(13)
C38 0.037(2) 0.032(2) 0.034(2) 0.0016(16) 0.0101(16) -0.0006(16)
C39 0.035(2) 0.046(3) 0.041(2) 0.009(2) 0.0031(18) -0.0036(18)
C40 0.032(2) 0.046(3) 0.054(3) 0.014(2) 0.0088(19) 0.0055(18)
C41 0.036(2) 0.032(2) 0.048(2) 0.0074(18) 0.0164(18) 0.0045(16)
C42 0.0354(19) 0.0246(18) 0.036(2) 0.0028(15) 0.0128(16) -0.0004(14)
C43 0.0347(18) 0.0254(18) 0.0285(18) -0.0008(15) 0.0086(15) -0.0051(14)
C44 0.046(2) 0.041(2) 0.036(2) -0.0018(18) 0.0134(18) -0.0029(18)
C45 0.061(3) 0.046(3) 0.029(2) 0.0000(19) 0.012(2) -0.004(2)
C46 0.050(3) 0.036(2) 0.036(2) 0.0044(18) -0.0038(19) -0.0088(18)
C47 0.037(2) 0.039(2) 0.043(2) 0.0116(19) 0.0016(18) -0.0048(17)
C48 0.036(2) 0.030(2) 0.033(2) 0.0068(16) 0.0065(16) -0.0028(15)
C49 0.0306(18) 0.0313(19) 0.0314(19) -0.0037(15) 0.0128(15) -0.0068(14)
C50 0.0305(19) 0.043(2) 0.040(2) 0.0006(18) 0.0145(17) -0.0012(16)
C51 0.029(2) 0.060(3) 0.053(3) -0.004(2) 0.0188(19) -0.0042(19)
C52 0.046(3) 0.053(3) 0.057(3) -0.002(2) 0.023(2) -0.020(2)
C53 0.054(3) 0.040(3) 0.067(3) 0.005(2) 0.027(2) -0.014(2)
C54 0.038(2) 0.037(2) 0.053(3) 0.005(2) 0.0170(19) -0.0048(17)
C55 0.099(6) 0.119(7) 0.066(4) -0.011(5) 0.032(4) 0.022(5)
C56 0.094(5) 0.169(8) 0.049(4) 0.008(4) 0.035(3) 0.005(5)
C57 0.169(9) 0.130(8) 0.149(9) -0.006(6) 0.111(7) 0.027(6)
C58 0.085(5) 0.185(10) 0.142(9) 0.058(7) 0.046(5) 0.045(5)
C59 0.097(5) 0.120(7) 0.091(6) 0.017(5) -0.002(4) 0.013(5)
F1 0.155(5) 0.172(6) 0.085(3) 0.034(4) 0.020(3) -0.038(4)
F2 0.095(4) 0.260(8) 0.125(4) -0.019(5) 0.070(3) 0.024(4)
F3 0.155(5) 0.152(5) 0.057(2) -0.049(3) 0.004(3) 0.024(4)
O1 0.057(2) 0.084(3) 0.050(2) -0.025(2) -0.0059(17) 0.008(2)
O2 0.0410(19) 0.075(3) 0.088(3) -0.036(2) -0.0114(19) 0.0212(18)
O3 0.055(2) 0.063(3) 0.098(3) 0.000(2) 0.001(2) 0.0161(19)
O4 0.085(3) 0.100(4) 0.108(4) -0.011(3) 0.022(3) 0.004(3)
S1 0.0355(5) 0.0630(8) 0.0487(7) -0.0173(6) 0.0025(5) 0.0105(5)
C63 0.148(7) 0.071(5) 0.085(5) -0.002(4) 0.045(5) -0.024(5)
C64 0.182(8) 0.085(6) 0.287(13) -0.090(7) 0.191(9) -0.056(6)
C65 0.189(11) 0.125(9) 0.151(10) 0.014(8) 0.087(9) 0.009(8)
C60 0.31(2) 0.157(13) 0.121(11) -0.010(9) 0.077(13) 0.070(14)
C62 0.259(18) 0.155(13) 0.141(12) -0.061(10) 0.021(11) -0.062(12)
C61 0.31(2) 0.195(15) 0.100(9) 0.006(9) -0.071(11) -0.095(14)

loop_
_atom_type_symbol
_atom_type_description
_atom_type_scat_dispersion_real
_atom_type_scat_dispersion_imag
_atom_type_scat_source
C C 0.0033 0.0016 'International Tables Vol C Tables 4.2.6.8 and 6.1.1.4'
H H 0.0000 0.0000 'International Tables Vol C Tables 4.2.6.8 and 6.1.1.4'
N N 0.0061 0.0033 'International Tables Vol C Tables 4.2.6.8 and 6.1.1.4'
Si Si 0.0817 0.0704 'International Tables Vol C Tables 4.2.6.8 and 6.1.1.4'
P P 0.1023 0.0942 'International Tables Vol C Tables 4.2.6.8 and 6.1.1.4'
Fe Fe 0.3463 0.8444 'International Tables Vol C Tables 4.2.6.8 and 6.1.1.4'
S S 0.1246 0.1234 'International Tables Vol C Tables 4.2.6.8 and 6.1.1.4'
O O 0.0106 0.0060 'International Tables Vol C Tables 4.2.6.8 and 6.1.1.4'
F F 0.0171 0.0103 'International Tables Vol C Tables 4.2.6.8 and 6.1.1.4'

loop_
_geom_angle_atom_site_label_1
_geom_angle_atom_site_label_2
_geom_angle_atom_site_label_3
_geom_angle
_geom_angle_site_symmetry_1
_geom_angle_site_symmetry_3
N2 Fe1 N1 94.57(15) . .
N2 Fe1 P3 119.59(11) . .
N1 Fe1 P3 94.64(11) . .
N2 Fe1 P2 118.68(11) . .
N1 Fe1 P2 97.16(11) . .
P3 Fe1 P2 119.05(4) . .
N2 Fe1 Si1 94.33(11) . .
N1 Fe1 Si1 170.92(11) . .
P3 Fe1 Si1 79.36(4) . .
P2 Fe1 Si1 80.10(4) . .
Fe1 N1 H1A 109.5 . .
Fe1 N1 H1B 109.5 . .
H1A N1 H1B 109.5 . .
Fe1 N1 H1C 109.5 . .
H1A N1 H1C 109.5 . .
H1B N1 H1C 109.5 . .
P1 N2 Fe1 133.7(2) . .
N2 P1 C25 113.4(2) . .
N2 P1 C19 109.6(2) . .
C25 P1 C19 108.5(2) . .
N2 P1 C1 112.71(19) . .
C25 P1 C1 104.9(2) . .
C19 P1 C1 107.36(18) . .
C37 P2 C7 103.51(17) . .
C37 P2 C31 103.64(18) . .
C7 P2 C31 102.95(17) . .
C37 P2 Fe1 113.35(12) . .
C7 P2 Fe1 114.46(13) . .
C31 P2 Fe1 117.30(13) . .
C13 P3 C43 105.44(17) . .
C13 P3 C49 102.54(17) . .
C43 P3 C49 103.71(18) . .
C13 P3 Fe1 114.82(13) . .
C43 P3 Fe1 111.69(13) . .
C49 P3 Fe1 117.30(13) . .
C8 Si1 C14 106.17(16) . .
C8 Si1 C2 105.59(17) . .
C14 Si1 C2 106.07(16) . .
C8 Si1 Fe1 111.95(13) . .
C14 Si1 Fe1 111.17(12) . .
C2 Si1 Fe1 115.27(13) . .
C2 C1 C6 119.7(4) . .
C2 C1 P1 123.7(3) . .
C6 C1 P1 116.5(3) . .
C3 C2 C1 117.0(3) . .
C3 C2 Si1 119.5(3) . .
C1 C2 Si1 123.4(3) . .
C2 C3 C4 122.7(4) . .
C2 C3 H3 118.7 . .
C4 C3 H3 118.7 . .
C5 C4 C3 119.7(4) . .
C5 C4 H4 120.2 . .
C3 C4 H4 120.2 . .
C6 C5 C4 119.0(4) . .
C6 C5 H5 120.5 . .
C4 C5 H5 120.5 . .
C5 C6 C1 121.9(4) . .
C5 C6 H6 119.1 . .
C1 C6 H6 119.1 . .
C12 C7 C8 120.9(4) . .
C12 C7 P2 124.5(3) . .
C8 C7 P2 114.5(3) . .
C9 C8 C7 118.4(4) . .
C9 C8 Si1 127.2(3) . .
C7 C8 Si1 114.4(3) . .
C10 C9 C8 120.8(4) . .
C10 C9 H9 119.6 . .
C8 C9 H9 119.6 . .
C11 C10 C9 120.4(4) . .
C11 C10 H10 119.8 . .
C9 C10 H10 119.8 . .
C10 C11 C12 119.7(4) . .
C10 C11 H11 120.1 . .
C12 C11 H11 120.1 . .
C11 C12 C7 119.7(4) . .
C11 C12 H12 120.1 . .
C7 C12 H12 120.1 . .
C18 C13 C14 121.6(3) . .
C18 C13 P3 124.9(3) . .
C14 C13 P3 113.4(3) . .
C13 C14 C15 117.6(3) . .
C13 C14 Si1 114.2(3) . .
C15 C14 Si1 128.2(3) . .
C16 C15 C14 120.6(4) . .
C16 C15 H15 119.7 . .
C14 C15 H15 119.7 . .
C15 C16 C17 120.6(4) . .
C15 C16 H16 119.7 . .
C17 C16 H16 119.7 . .
C18 C17 C16 120.3(4) . .
C18 C17 H17 119.8 . .
C16 C17 H17 119.8 . .
C17 C18 C13 119.3(4) . .
C17 C18 H18 120.3 . .
C13 C18 H18 120.3 . .
C20 C19 C24 120.0(4) . .
C20 C19 P1 122.6(3) . .
C24 C19 P1 117.2(3) . .
C19 C20 C21 120.5(4) . .
C19 C20 H20 119.8 . .
C21 C20 H20 119.8 . .
C20 C21 C22 119.3(4) . .
C20 C21 H21 120.3 . .
C22 C21 H21 120.3 . .
C23 C22 C21 120.2(4) . .
C23 C22 H22 119.9 . .
C21 C22 H22 119.9 . .
C22 C23 C24 120.9(5) . .
C22 C23 H23 119.5 . .
C24 C23 H23 119.5 . .
C19 C24 C23 118.9(4) . .
C19 C24 H24 120.5 . .
C23 C24 H24 120.5 . .
C30 C25 C26 120.1(4) . .
C30 C25 P1 121.1(4) . .
C26 C25 P1 118.3(3) . .
C27 C26 C25 119.4(5) . .
C27 C26 H26 120.3 . .
C25 C26 H26 120.3 . .
C26 C27 C28 120.0(5) . .
C26 C27 H27 120.0 . .
C28 C27 H27 120.0 . .
C29 C28 C27 120.7(5) . .
C29 C28 H28 119.6 . .
C27 C28 H28 119.6 . .
C28 C29 C30 120.2(5) . .
C28 C29 H29 119.9 . .
C30 C29 H29 119.9 . .
C25 C30 C29 119.5(5) . .
C25 C30 H30 120.2 . .
C29 C30 H30 120.2 . .
C36 C31 C32 118.9(4) . .
C36 C31 P2 123.5(3) . .
C32 C31 P2 117.5(3) . .
C33 C32 C31 120.4(4) . .
C33 C32 H32 119.8 . .
C31 C32 H32 119.8 . .
C32 C33 C34 119.6(4) . .
C32 C33 H33 120.2 . .
C34 C33 H33 120.2 . .
C35 C34 C33 120.8(4) . .
C35 C34 H34 119.6 . .
C33 C34 H34 119.6 . .
C34 C35 C36 119.6(4) . .
C34 C35 H35 120.2 . .
C36 C35 H35 120.2 . .
C35 C36 C31 120.7(4) . .
C35 C36 H36 119.6 . .
C31 C36 H36 119.6 . .
C38 C37 C42 118.5(4) . .
C38 C37 P2 121.1(3) . .
C42 C37 P2 120.2(3) . .
C39 C38 C37 121.0(4) . .
C39 C38 H38 119.5 . .
C37 C38 H38 119.5 . .
C40 C39 C38 119.8(4) . .
C40 C39 H39 120.1 . .
C38 C39 H39 120.1 . .
C39 C40 C41 120.1(4) . .
C39 C40 H40 119.9 . .
C41 C40 H40 119.9 . .
C42 C41 C40 120.2(4) . .
C42 C41 H41 119.9 . .
C40 C41 H41 119.9 . .
C41 C42 C37 120.4(4) . .
C41 C42 H42 119.8 . .
C37 C42 H42 119.8 . .
C48 C43 C44 118.5(4) . .
C48 C43 P3 120.2(3) . .
C44 C43 P3 120.7(3) . .
C45 C44 C43 120.8(4) . .
C45 C44 H44 119.6 . .
C43 C44 H44 119.6 . .
C46 C45 C44 120.0(4) . .
C46 C45 H45 120.0 . .
C44 C45 H45 120.0 . .
C45 C46 C47 119.9(4) . .
C45 C46 H46 120.0 . .
C47 C46 H46 120.0 . .
C48 C47 C46 120.0(4) . .
C48 C47 H47 120.0 . .
C46 C47 H47 120.0 . .
C47 C48 C43 120.9(4) . .
C47 C48 H48 119.6 . .
C43 C48 H48 119.6 . .
C50 C49 C54 119.1(4) . .
C50 C49 P3 119.2(3) . .
C54 C49 P3 121.6(3) . .
C49 C50 C51 120.0(4) . .
C49 C50 H50 120.0 . .
C51 C50 H50 120.0 . .
C52 C51 C50 120.4(4) . .
C52 C51 H51 119.8 . .
C50 C51 H51 119.8 . .
C51 C52 C53 120.4(4) . .
C51 C52 H52 119.8 . .
C53 C52 H52 119.8 . .
C52 C53 C54 119.6(5) . .
C52 C53 H53 120.2 . .
C54 C53 H53 120.2 . .
C53 C54 C49 120.4(4) . .
C53 C54 H54 119.8 . .
C49 C54 H54 119.8 . .
F1 C55 F2 109.0(9) . .
F1 C55 F3 104.4(7) . .
F2 C55 F3 109.1(7) . .
F1 C55 S1 114.3(6) . .
F2 C55 S1 112.0(6) . .
F3 C55 S1 107.6(6) . .
O4 C56 C57 104.2(7) . .
O4 C56 H56A 110.9 . .
C57 C56 H56A 110.9 . .
O4 C56 H56B 110.9 . .
C57 C56 H56B 110.9 . .
H56A C56 H56B 108.9 . .
C56 C57 C58 98.8(9) . .
C56 C57 H57A 112.0 . .
C58 C57 H57A 112.0 . .
C56 C57 H57B 112.0 . .
C58 C57 H57B 112.0 . .
H57A C57 H57B 109.7 . .
C59 C58 C57 100.3(8) . .
C59 C58 H58A 111.7 . .
C57 C58 H58A 111.7 . .
C59 C58 H58B 111.7 . .
C57 C58 H58B 111.7 . .
H58A C58 H58B 109.5 . .
O4 C59 C58 110.4(9) . .
O4 C59 H59A 109.6 . .
C58 C59 H59A 109.6 . .
O4 C59 H59B 109.6 . .
C58 C59 H59B 109.6 . .
H59A C59 H59B 108.1 . .
C59 O4 C56 108.2(7) . .
O1 S1 O2 114.2(2) . .
O1 S1 O3 113.5(3) . .
O2 S1 O3 116.5(3) . .
O1 S1 C55 105.2(4) . .
O2 S1 C55 102.4(4) . .
O3 S1 C55 102.8(4) . .
C64 C63 C65 134.4(9) . 3_666
C64 C63 H63A 103.6 . .
C65 C63 H63A 103.6 3_666 .
C64 C63 H63B 103.6 . .
C65 C63 H63B 103.6 3_666 .
H63A C63 H63B 105.3 . .
C65 C64 C63 128.1(13) . .
C65 C64 H64A 105.3 . .
C63 C64 H64A 105.3 . .
C65 C64 H64B 105.3 . .
C63 C64 H64B 105.3 . .
H64A C64 H64B 106.0 . .
C64 C65 C63 83.7(10) . 3_666
C64 C65 H65A 114.7 . .
C63 C65 H65A 114.7 3_666 .
C64 C65 H65B 114.7 . .
C63 C65 H65B 114.7 3_666 .
H65A C65 H65B 111.8 . .
C62 C60 C61 110.7(17) 3_566 .
C62 C60 H60 124.5 3_566 .
C61 C60 H60 124.8 . .
C60 C62 C61 111.4(17) 3_566 .
C60 C62 H62 124.4 3_566 .
C61 C62 H62 124.2 . .
C62 C61 C60 135.0(17) . .
C62 C61 H61 112.5 . .
C60 C61 H61 112.5 . .

loop_
_geom_bond_atom_site_label_1
_geom_bond_atom_site_label_2
_geom_bond_distance
_geom_bond_site_symmetry_2
Fe1 N2 1.973(3) .
Fe1 N1 2.117(4) .
Fe1 P3 2.2597(11) .
Fe1 P2 2.2814(11) .
Fe1 Si1 2.2961(12) .
N1 H1A 0.9100 .
N1 H1B 0.9100 .
N1 H1C 0.9100 .
N2 P1 1.594(4) .
P1 C25 1.808(4) .
P1 C19 1.823(4) .
P1 C1 1.825(4) .
P2 C37 1.828(4) .
P2 C7 1.830(4) .
P2 C31 1.837(4) .
P3 C13 1.823(4) .
P3 C43 1.825(4) .
P3 C49 1.835(4) .
Si1 C8 1.894(4) .
Si1 C14 1.898(4) .
Si1 C2 1.906(4) .
C1 C2 1.405(5) .
C1 C6 1.409(5) .
C2 C3 1.394(6) .
C3 C4 1.393(6) .
C3 H3 0.9500 .
C4 C5 1.383(6) .
C4 H4 0.9500 .
C5 C6 1.371(6) .
C5 H5 0.9500 .
C6 H6 0.9500 .
C7 C12 1.398(5) .
C7 C8 1.401(5) .
C8 C9 1.394(6) .
C9 C10 1.392(6) .
C9 H9 0.9500 .
C10 C11 1.388(7) .
C10 H10 0.9500 .
C11 C12 1.391(6) .
C11 H11 0.9500 .
C12 H12 0.9500 .
C13 C18 1.396(5) .
C13 C14 1.405(5) .
C14 C15 1.408(5) .
C15 C16 1.384(5) .
C15 H15 0.9500 .
C16 C17 1.388(6) .
C16 H16 0.9500 .
C17 C18 1.381(6) .
C17 H17 0.9500 .
C18 H18 0.9500 .
C19 C20 1.376(6) .
C19 C24 1.394(6) .
C20 C21 1.393(6) .
C20 H20 0.9500 .
C21 C22 1.396(7) .
C21 H21 0.9500 .
C22 C23 1.356(7) .
C22 H22 0.9500 .
C23 C24 1.403(6) .
C23 H23 0.9500 .
C24 H24 0.9500 .
C25 C30 1.388(6) .
C25 C26 1.397(7) .
C26 C27 1.384(6) .
C26 H26 0.9500 .
C27 C28 1.387(8) .
C27 H27 0.9500 .
C28 C29 1.364(8) .
C28 H28 0.9500 .
C29 C30 1.395(7) .
C29 H29 0.9500 .
C30 H30 0.9500 .
C31 C36 1.397(6) .
C31 C32 1.399(5) .
C32 C33 1.389(6) .
C32 H32 0.9500 .
C33 C34 1.389(7) .
C33 H33 0.9500 .
C34 C35 1.382(7) .
C34 H34 0.9500 .
C35 C36 1.388(6) .
C35 H35 0.9500 .
C36 H36 0.9500 .
C37 C38 1.399(6) .
C37 C42 1.404(5) .
C38 C39 1.390(6) .
C38 H38 0.9500 .
C39 C40 1.386(7) .
C39 H39 0.9500 .
C40 C41 1.390(7) .
C40 H40 0.9500 .
C41 C42 1.389(6) .
C41 H41 0.9500 .
C42 H42 0.9500 .
C43 C48 1.389(5) .
C43 C44 1.401(6) .
C44 C45 1.389(6) .
C44 H44 0.9500 .
C45 C46 1.381(7) .
C45 H45 0.9500 .
C46 C47 1.393(7) .
C46 H46 0.9500 .
C47 C48 1.388(6) .
C47 H47 0.9500 .
C48 H48 0.9500 .
C49 C50 1.382(6) .
C49 C54 1.402(6) .
C50 C51 1.404(6) .
C50 H50 0.9500 .
C51 C52 1.371(7) .
C51 H51 0.9500 .
C52 C53 1.384(7) .
C52 H52 0.9500 .
C53 C54 1.396(6) .
C53 H53 0.9500 .
C54 H54 0.9500 .
C55 F1 1.309(10) .
C55 F2 1.318(9) .
C55 F3 1.383(10) .
C55 S1 1.799(8) .
C56 O4 1.424(10) .
C56 C57 1.511(13) .
C56 H56A 0.9900 .
C56 H56B 0.9900 .
C57 C58 1.547(16) .
C57 H57A 0.9900 .
C57 H57B 0.9900 .
C58 C59 1.499(14) .
C58 H58A 0.9900 .
C58 H58B 0.9900 .
C59 O4 1.352(10) .
C59 H59A 0.9900 .
C59 H59B 0.9900 .
O1 S1 1.414(4) .
O2 S1 1.434(4) .
O3 S1 1.445(5) .
C63 C64 1.449(11) .
C63 C65 1.715(16) 3_666
C63 H63A 0.9900 .
C63 H63B 0.9900 .
C64 C65 1.377(11) .
C64 H64A 0.9900 .
C64 H64B 0.9900 .
C65 C63 1.715(16) 3_666
C65 H65A 0.9900 .
C65 H65B 0.9900 .
C60 C62 1.169(18) 3_566
C60 C61 1.477(15) .
C60 H60 0.9500 .
C62 C60 1.169(18) 3_566
C62 C61 1.359(16) .
C62 H62 0.9500 .
C61 H61 0.9500 .
